data_7219474
loop_
_publ_author_name
'Shen, Yu'
'Zhu, Hai-Bin'
'Hu, Jun'
'Zhao, Yue'

_publ_section_title
;
 Construction of a metal--organic framework by octuple intercatenation of
 discrete icosahedral coordination cages
;
_journal_issue 10
_journal_name_full CrystEngComm
_journal_page_first 2080
_journal_paper_doi 10.1039/C4CE02207F
_journal_volume 17
_journal_year 2015
_chemical_formula_sum 'C132 H79 N3 O66 Pb13 S24'
_chemical_formula_weight 6225.89
_chemical_name_systematic
; 
 ? 
;
_space_group_IT_number 228
_symmetry_cell_setting cubic
_symmetry_space_group_name_Hall '-F 4ud 2vw 3'
_symmetry_space_group_name_H-M 'F d -3 c :2'
_atom_sites_solution_hydrogens geom
_atom_sites_solution_primary direct
_atom_sites_solution_secondary difmap
_audit_creation_method SHELXL-97
_audit_update_record
;
2015-02-01 deposited with the CCDC.
2015-02-03 downloaded from the CCDC.
;
_cell_angle_alpha 90.00
_cell_angle_beta 90.00
_cell_angle_gamma 90.00
_cell_formula_units_Z 16
_cell_length_a 40.110(5)
_cell_length_b 40.110(5)
_cell_length_c 40.110(5)
_cell_measurement_temperature 298(2)
_cell_volume 64529(14)
_computing_cell_refinement 'Bruker SAINT'
_computing_data_collection 'Bruker APEX2'
_computing_data_reduction 'Bruker SAINT'
_computing_molecular_graphics 'Bruker SHELXTL'
_computing_publication_material 'Bruker SHELXTL'
_computing_structure_refinement 'SHELXL-97 (Sheldrick, 2008)'
_computing_structure_solution 'SHELXS-97 (Sheldrick, 2008)'
_diffrn_ambient_temperature 298(2)
_diffrn_measured_fraction_theta_full 0.999
_diffrn_measured_fraction_theta_max 0.999
_diffrn_measurement_device_type 'Bruker APEX-II CCD'
_diffrn_measurement_method '\f and \w scans'
_diffrn_radiation_monochromator graphite
_diffrn_radiation_source 'fine-focus sealed tube'
_diffrn_radiation_type MoK\a
_diffrn_radiation_wavelength 0.71073
_diffrn_reflns_av_R_equivalents 0.0606
_diffrn_reflns_av_sigmaI/netI 0.0275
_diffrn_reflns_limit_h_max 51
_diffrn_reflns_limit_h_min -51
_diffrn_reflns_limit_k_max 51
_diffrn_reflns_limit_k_min -51
_diffrn_reflns_limit_l_max 51
_diffrn_reflns_limit_l_min -45
_diffrn_reflns_number 188415
_diffrn_reflns_theta_full 27.56
_diffrn_reflns_theta_max 27.56
_diffrn_reflns_theta_min 1.44
_exptl_absorpt_coefficient_mu 13.916
_exptl_absorpt_correction_T_max 0.1885
_exptl_absorpt_correction_T_min 0.1581
_exptl_absorpt_correction_type multi-scan
_exptl_absorpt_process_details sadabs
_exptl_crystal_colour yellow
_exptl_crystal_density_diffrn 2.563
_exptl_crystal_density_method 'not measured'
_exptl_crystal_description block
_exptl_crystal_F_000 45920
_exptl_crystal_size_max 0.21
_exptl_crystal_size_mid 0.20
_exptl_crystal_size_min 0.18
_platon_squeeze_details
;
In order to subtract the contribution from the disordered solvent molecules,
the SQUEEZE command was applied.
SQUEEZE removed three disordered DMAc and six H2O per formula unit. This valueis calculated based upon volume/count_electrons analysis.
See ref. Bi, Y. F.; Wang, X. T.; Liao, W. P.; Wang, X. F.; Wang, X. W.;
Zhang, H. J.; Gao, S. J. Am. Chem. Soc. 2009, 131, 11650.

CHEMW03_ALERT_2_B WARNING: The ratio of given/expected molecular weight as
            calculated from the _atom_site* data lies outside
            the range 0.95 <> 1.05
           From the CIF: _cell_formula_units_Z                   16
           From the CIF: _chemical_formula_weight          6225.89
           TEST: Calculate formula weight from _atom_site_*
           atom     mass    num     sum
           C        12.01  120.00 1441.32
           H         1.01   24.00   24.19
           O        16.00   57.00  911.94
           S        32.07   24.00  769.58
           Pb      207.20   13.00 2693.60
           N        14.01    0.00    0.00
           Calculated formula weight             5840.64
RESPONSE: This is caused by the given molecular weight being increased
from the atom count to account for disordered DMAc and H2O omitted by SQUEEZE and the hydrogen atoms of water and hydroxide.
;
_refine_diff_density_max 1.280
_refine_diff_density_min -1.441
_refine_diff_density_rms 0.217
_refine_ls_extinction_method none
_refine_ls_goodness_of_fit_ref 1.087
_refine_ls_hydrogen_treatment constr
_refine_ls_matrix_type full
_refine_ls_number_parameters 164
_refine_ls_number_reflns 3124
_refine_ls_number_restraints 0
_refine_ls_restrained_S_all 1.087
_refine_ls_R_factor_all 0.0764
_refine_ls_R_factor_gt 0.0504
_refine_ls_shift/su_max 0.000
_refine_ls_shift/su_mean 0.000
_refine_ls_structure_factor_coef Fsqd
_refine_ls_weighting_details 'calc w=1/[\s^2^(Fo^2^)+(0.0800P)^2^+1.5500P] where P=(Fo^2^+2Fc^2^)/3'
_refine_ls_weighting_scheme calc
_refine_ls_wR_factor_gt 0.1403
_refine_ls_wR_factor_ref 0.1463
_reflns_number_gt 1966
_reflns_number_total 3124
_reflns_threshold_expression >2sigma(I)
_cod_data_source_file c4ce02207f2.cif
_cod_data_source_block sr
_cod_depositor_comments
;
The following automatic conversions were performed:

'_symmetry_cell_setting' value 'Cubic' changed to 'cubic' according
to
/usr/data/users/saulius/crontab/automatic-downloads/rss-feeds/RSC/lib/dictionaries/cif_core.dic
dictionary named 'cif_core.dic' version 2.4.2 from 2011-04-26.

Automatic conversion script
Id: cif_fix_values 3008 2015-01-20 13:52:24Z robertas 

 Adding full bibliography for 7219474.cif.
;
_cod_original_cell_volume 64528(13)
_cod_original_sg_symbol_Hall '-F 4cvw 2vw 3'
_cod_original_sg_symbol_H-M 'Fd-3c '
_cod_database_code 7219474

loop_
_symmetry_equiv_pos_as_xyz
'x, y, z'
'-x+1/4, -y+3/4, z+1/2'
'-x+3/4, y+1/2, -z+1/4'
'x+1/2, -y+1/4, -z+3/4'
'z, x, y'
'z+1/2, -x+1/4, -y+3/4'
'-z+1/4, -x+3/4, y+1/2'
'-z+3/4, x+1/2, -y+1/4'
'y, z, x'
'-y+3/4, z+1/2, -x+1/4'
'y+1/2, -z+1/4, -x+3/4'
'-y+1/4, -z+3/4, x+1/2'
'y+3/4, x+1/4, -z'
'-y+1/2, -x+1/2, -z+1/2'
'y+1/4, -x, z+3/4'
'-y, x+3/4, z+1/4'
'x+3/4, z+1/4, -y'
'-x, z+3/4, y+1/4'
'-x+1/2, -z+1/2, -y+1/2'
'x+1/4, -z, y+3/4'
'z+3/4, y+1/4, -x'
'z+1/4, -y, x+3/4'
'-z, y+3/4, x+1/4'
'-z+1/2, -y+1/2, -x+1/2'
'x, y+1/2, z+1/2'
'-x+1/4, -y+5/4, z+1'
'-x+3/4, y+1, -z+3/4'
'x+1/2, -y+3/4, -z+5/4'
'z, x+1/2, y+1/2'
'z+1/2, -x+3/4, -y+5/4'
'-z+1/4, -x+5/4, y+1'
'-z+3/4, x+1, -y+3/4'
'y, z+1/2, x+1/2'
'-y+3/4, z+1, -x+3/4'
'y+1/2, -z+3/4, -x+5/4'
'-y+1/4, -z+5/4, x+1'
'y+3/4, x+3/4, -z+1/2'
'-y+1/2, -x+1, -z+1'
'y+1/4, -x+1/2, z+5/4'
'-y, x+5/4, z+3/4'
'x+3/4, z+3/4, -y+1/2'
'-x, z+5/4, y+3/4'
'-x+1/2, -z+1, -y+1'
'x+1/4, -z+1/2, y+5/4'
'z+3/4, y+3/4, -x+1/2'
'z+1/4, -y+1/2, x+5/4'
'-z, y+5/4, x+3/4'
'-z+1/2, -y+1, -x+1'
'x+1/2, y, z+1/2'
'-x+3/4, -y+3/4, z+1'
'-x+5/4, y+1/2, -z+3/4'
'x+1, -y+1/4, -z+5/4'
'z+1/2, x, y+1/2'
'z+1, -x+1/4, -y+5/4'
'-z+3/4, -x+3/4, y+1'
'-z+5/4, x+1/2, -y+3/4'
'y+1/2, z, x+1/2'
'-y+5/4, z+1/2, -x+3/4'
'y+1, -z+1/4, -x+5/4'
'-y+3/4, -z+3/4, x+1'
'y+5/4, x+1/4, -z+1/2'
'-y+1, -x+1/2, -z+1'
'y+3/4, -x, z+5/4'
'-y+1/2, x+3/4, z+3/4'
'x+5/4, z+1/4, -y+1/2'
'-x+1/2, z+3/4, y+3/4'
'-x+1, -z+1/2, -y+1'
'x+3/4, -z, y+5/4'
'z+5/4, y+1/4, -x+1/2'
'z+3/4, -y, x+5/4'
'-z+1/2, y+3/4, x+3/4'
'-z+1, -y+1/2, -x+1'
'x+1/2, y+1/2, z'
'-x+3/4, -y+5/4, z+1/2'
'-x+5/4, y+1, -z+1/4'
'x+1, -y+3/4, -z+3/4'
'z+1/2, x+1/2, y'
'z+1, -x+3/4, -y+3/4'
'-z+3/4, -x+5/4, y+1/2'
'-z+5/4, x+1, -y+1/4'
'y+1/2, z+1/2, x'
'-y+5/4, z+1, -x+1/4'
'y+1, -z+3/4, -x+3/4'
'-y+3/4, -z+5/4, x+1/2'
'y+5/4, x+3/4, -z'
'-y+1, -x+1, -z+1/2'
'y+3/4, -x+1/2, z+3/4'
'-y+1/2, x+5/4, z+1/4'
'x+5/4, z+3/4, -y'
'-x+1/2, z+5/4, y+1/4'
'-x+1, -z+1, -y+1/2'
'x+3/4, -z+1/2, y+3/4'
'z+5/4, y+3/4, -x'
'z+3/4, -y+1/2, x+3/4'
'-z+1/2, y+5/4, x+1/4'
'-z+1, -y+1, -x+1/2'
'-x, -y, -z'
'x-1/4, y-3/4, -z-1/2'
'x-3/4, -y-1/2, z-1/4'
'-x-1/2, y-1/4, z-3/4'
'-z, -x, -y'
'-z-1/2, x-1/4, y-3/4'
'z-1/4, x-3/4, -y-1/2'
'z-3/4, -x-1/2, y-1/4'
'-y, -z, -x'
'y-3/4, -z-1/2, x-1/4'
'-y-1/2, z-1/4, x-3/4'
'y-1/4, z-3/4, -x-1/2'
'-y-3/4, -x-1/4, z'
'y-1/2, x-1/2, z-1/2'
'-y-1/4, x, -z-3/4'
'y, -x-3/4, -z-1/4'
'-x-3/4, -z-1/4, y'
'x, -z-3/4, -y-1/4'
'x-1/2, z-1/2, y-1/2'
'-x-1/4, z, -y-3/4'
'-z-3/4, -y-1/4, x'
'-z-1/4, y, -x-3/4'
'z, -y-3/4, -x-1/4'
'z-1/2, y-1/2, x-1/2'
'-x, -y+1/2, -z+1/2'
'x-1/4, y-1/4, -z'
'x-3/4, -y, z+1/4'
'-x-1/2, y+1/4, z-1/4'
'-z, -x+1/2, -y+1/2'
'-z-1/2, x+1/4, y-1/4'
'z-1/4, x-1/4, -y'
'z-3/4, -x, y+1/4'
'-y, -z+1/2, -x+1/2'
'y-3/4, -z, x+1/4'
'-y-1/2, z+1/4, x-1/4'
'y-1/4, z-1/4, -x'
'-y-3/4, -x+1/4, z+1/2'
'y-1/2, x, z'
'-y-1/4, x+1/2, -z-1/4'
'y, -x-1/4, -z+1/4'
'-x-3/4, -z+1/4, y+1/2'
'x, -z-1/4, -y+1/4'
'x-1/2, z, y'
'-x-1/4, z+1/2, -y-1/4'
'-z-3/4, -y+1/4, x+1/2'
'-z-1/4, y+1/2, -x-1/4'
'z, -y-1/4, -x+1/4'
'z-1/2, y, x'
'-x+1/2, -y, -z+1/2'
'x+1/4, y-3/4, -z'
'x-1/4, -y-1/2, z+1/4'
'-x, y-1/4, z-1/4'
'-z+1/2, -x, -y+1/2'
'-z, x-1/4, y-1/4'
'z+1/4, x-3/4, -y'
'z-1/4, -x-1/2, y+1/4'
'-y+1/2, -z, -x+1/2'
'y-1/4, -z-1/2, x+1/4'
'-y, z-1/4, x-1/4'
'y+1/4, z-3/4, -x'
'-y-1/4, -x-1/4, z+1/2'
'y, x-1/2, z'
'-y+1/4, x, -z-1/4'
'y+1/2, -x-3/4, -z+1/4'
'-x-1/4, -z-1/4, y+1/2'
'x+1/2, -z-3/4, -y+1/4'
'x, z-1/2, y'
'-x+1/4, z, -y-1/4'
'-z-1/4, -y-1/4, x+1/2'
'-z+1/4, y, -x-1/4'
'z+1/2, -y-3/4, -x+1/4'
'z, y-1/2, x'
'-x+1/2, -y+1/2, -z'
'x+1/4, y-1/4, -z-1/2'
'x-1/4, -y, z-1/4'
'-x, y+1/4, z-3/4'
'-z+1/2, -x+1/2, -y'
'-z, x+1/4, y-3/4'
'z+1/4, x-1/4, -y-1/2'
'z-1/4, -x, y-1/4'
'-y+1/2, -z+1/2, -x'
'y-1/4, -z, x-1/4'
'-y, z+1/4, x-3/4'
'y+1/4, z-1/4, -x-1/2'
'-y-1/4, -x+1/4, z'
'y, x, z-1/2'
'-y+1/4, x+1/2, -z-3/4'
'y+1/2, -x-1/4, -z-1/4'
'-x-1/4, -z+1/4, y'
'x+1/2, -z-1/4, -y-1/4'
'x, z, y-1/2'
'-x+1/4, z+1/2, -y-3/4'
'-z-1/4, -y+1/4, x'
'-z+1/4, y+1/2, -x-3/4'
'z+1/2, -y-1/4, -x-1/4'
'z, y, x-1/2'

loop_
_atom_site_label
_atom_site_type_symbol
_atom_site_fract_x
_atom_site_fract_y
_atom_site_fract_z
_atom_site_U_iso_or_equiv
_atom_site_adp_type
_atom_site_occupancy
_atom_site_symmetry_multiplicity
_atom_site_calc_flag
_atom_site_refinement_flags
_atom_site_disorder_assembly
_atom_site_disorder_group
C1 C 0.17954(17) 0.46515(19) 0.35325(18) 0.0268(16) Uani 1 1 d . A .
C2 C 0.20840(17) 0.46729(17) 0.33018(17) 0.0267(15) Uani 1 1 d . . .
C3 C 0.21448(12) 0.44175(15) 0.30278(12) 0.0455(16) Uani 0.784(6) 1 d P A 1
H3 H 0.2028 0.4225 0.2973 0.055 Uiso 0.784(6) 1 calc PR A 1
C4 C 0.2456(2) 0.4573(2) 0.2869(2) 0.045(2) Uani 1 1 d . . .
C5 C 0.25866(19) 0.4873(2) 0.30331(17) 0.0337(17) Uani 1 1 d . A .
C6 C 0.0692(2) 0.4591(3) 0.3535(3) 0.057(3) Uani 1 1 d . A .
C7 C 0.0415(2) 0.4639(2) 0.33018(19) 0.046(2) Uani 1 1 d . . .
C8 C 0.01720(15) 0.49347(17) 0.33309(15) 0.064(2) Uani 0.784(6) 1 d P A 1
H8 H 0.0170 0.5120 0.3471 0.077 Uiso 0.784(6) 1 calc PR A 1
C9 C -0.0056(2) 0.4827(2) 0.3065(2) 0.061(3) Uani 1 1 d . . .
C10 C 0.0020(2) 0.4554(2) 0.2849(2) 0.050(2) Uani 1 1 d . A .
C3' C 0.03636(8) 0.43449(9) 0.29908(7) 0.0676(11) Uani 0.216(6) 1 d P A 2
H3' H 0.0476 0.4153 0.2927 0.081 Uiso 0.216(6) 1 calc PR A 2
C8' C 0.23433(6) 0.49940(7) 0.33571(6) 0.0424(7) Uani 0.216(6) 1 d P A 2
H8' H 0.2351 0.5171 0.3507 0.051 Uiso 0.216(6) 1 calc PR A 2
O1 O 0.17382(15) 0.48558(16) 0.37400(14) 0.0476(15) Uani 1 1 d . . .
O2 O 0.16163(16) 0.43791(16) 0.34960(16) 0.0588(18) Uani 1 1 d . . .
O3 O 0.08746(15) 0.43418(16) 0.34954(16) 0.0542(16) Uani 1 1 d . . .
O4 O 0.07226(17) 0.47981(18) 0.37647(16) 0.0616(18) Uani 1 1 d . . .
O1W O 0.8750 0.4428(3) 0.3750 0.095(4) Uani 1 2 d S . .
O2W O 0.1250 0.3750 0.3750 0.050(3) Uani 1 4 d S . .
Pb1 Pb 0.124096(8) 0.447185(9) 0.397441(10) 0.05406(19) Uani 1 1 d . A .
Pb2 Pb 0.8750 0.3750 0.3750 0.0572(4) Uani 1 12 d S . .
S1 S 0.23433(6) 0.49940(7) 0.33571(6) 0.0424(7) Uani 0.784(6) 1 d P A 1
S2 S 0.03636(8) 0.43449(9) 0.29908(7) 0.0676(11) Uani 0.784(6) 1 d P A 1
S1' S 0.01720(15) 0.49347(17) 0.33309(15) 0.064(2) Uani 0.216(6) 1 d P A 2
S2' S 0.21448(12) 0.44175(15) 0.30278(12) 0.0455(16) Uani 0.216(6) 1 d P A 2

loop_
_atom_site_aniso_label
_atom_site_aniso_U_11
_atom_site_aniso_U_22
_atom_site_aniso_U_33
_atom_site_aniso_U_23
_atom_site_aniso_U_13
_atom_site_aniso_U_12
C1 0.022(4) 0.031(4) 0.028(4) 0.013(3) 0.005(3) 0.006(3)
C2 0.030(4) 0.025(4) 0.026(4) 0.008(3) -0.004(3) -0.001(3)
C3 0.042(3) 0.063(4) 0.032(3) 0.000(2) 0.005(2) 0.004(3)
C4 0.058(6) 0.032(4) 0.046(5) -0.007(4) -0.010(4) 0.009(4)
C5 0.034(4) 0.041(5) 0.026(4) -0.002(3) 0.001(3) 0.000(3)
C6 0.049(6) 0.072(7) 0.049(6) 0.012(5) -0.009(5) 0.001(5)
C7 0.060(6) 0.048(5) 0.030(4) -0.011(4) -0.022(4) 0.014(4)
C8 0.060(4) 0.083(5) 0.048(4) -0.005(3) -0.002(3) 0.017(3)
C9 0.052(6) 0.063(6) 0.068(6) -0.039(5) -0.038(5) 0.037(5)
C10 0.042(5) 0.063(6) 0.045(5) -0.017(4) -0.010(4) 0.012(4)
C3' 0.068(2) 0.091(2) 0.0436(17) -0.0193(16) -0.0192(14) 0.0384(18)
C8' 0.0355(14) 0.0534(16) 0.0384(15) -0.0033(11) 0.0074(11) -0.0006(12)
O1 0.045(4) 0.062(4) 0.036(3) 0.017(3) 0.012(3) 0.008(3)
O2 0.055(4) 0.061(4) 0.061(4) -0.007(3) 0.014(3) -0.015(3)
O3 0.047(4) 0.053(4) 0.063(4) -0.004(3) 0.002(3) -0.005(3)
O4 0.053(4) 0.067(5) 0.065(5) 0.004(4) 0.002(3) -0.010(4)
O1W 0.107(10) 0.066(8) 0.111(11) 0.000 -0.021(6) 0.000
O2W 0.051(8) 0.050(5) 0.050(5) 0.000 0.000 0.000
Pb1 0.0467(3) 0.0554(3) 0.0601(3) 0.00481(17) 0.00986(17) -0.01184(16)
Pb2 0.0572(4) 0.0572(4) 0.0572(4) 0.000 0.000 0.000
S1 0.0355(14) 0.0534(16) 0.0384(15) -0.0033(11) 0.0074(11) -0.0006(12)
S2 0.068(2) 0.091(2) 0.0436(17) -0.0193(16) -0.0192(14) 0.0384(18)
S1' 0.060(4) 0.083(5) 0.048(4) -0.005(3) -0.002(3) 0.017(3)
S2' 0.042(3) 0.063(4) 0.032(3) 0.000(2) 0.005(2) 0.004(3)

loop_
_atom_type_symbol
_atom_type_description
_atom_type_scat_dispersion_real
_atom_type_scat_dispersion_imag
_atom_type_scat_source
C C 0.0033 0.0016 'International Tables Vol C Tables 4.2.6.8 and 6.1.1.4'
H H 0.0000 0.0000 'International Tables Vol C Tables 4.2.6.8 and 6.1.1.4'
O O 0.0106 0.0060 'International Tables Vol C Tables 4.2.6.8 and 6.1.1.4'
S S 0.1246 0.1234 'International Tables Vol C Tables 4.2.6.8 and 6.1.1.4'
Pb Pb -3.3944 10.1111 'International Tables Vol C Tables 4.2.6.8 and 6.1.1.4'
N N 0.0061 0.0033 'International Tables Vol C Tables 4.2.6.8 and 6.1.1.4'

loop_
_geom_angle_atom_site_label_1
_geom_angle_atom_site_label_2
_geom_angle_atom_site_label_3
_geom_angle
_geom_angle_site_symmetry_1
_geom_angle_site_symmetry_3
O1 C1 O2 123.0(7) . .
O1 C1 C2 123.1(7) . .
O2 C1 C2 113.9(7) . .
C1 C2 C3 122.4(6) . .
C1 C2 C8' 116.6(6) . .
C3 C2 C8' 121.0(5) . .
C2 C3 C4 99.0(5) . .
C2 C3 H3 130.5 . .
C4 C3 H3 130.5 . .
C5 C4 C5 116.2(8) 60_554 .
C5 C4 C3 127.9(7) 60_554 .
C5 C4 C3 115.9(7) . .
C4 C5 C4 123.8(8) 78_455 .
C4 C5 C8' 124.2(7) 78_455 .
C4 C5 C8' 112.0(6) . .
O4 C6 O3 124.9(9) . .
O4 C6 C7 117.2(9) . .
O3 C6 C7 117.9(10) . .
O4 C6 Pb1 65.3(5) . .
O3 C6 Pb1 59.6(5) . .
C7 C6 Pb1 177.5(8) . .
C6 C7 C8 122.2(7) . .
C6 C7 C3' 117.5(7) . .
C8 C7 C3' 120.3(5) . .
C9 C8 C7 96.5(6) . .
C9 C8 H8 131.7 . .
C7 C8 H8 131.7 . .
C10 C9 C8 122.1(7) . .
C10 C9 C10 111.8(8) . 56_455
C8 C9 C10 125.0(7) . 56_455
C9 C10 C9 128.0(8) . 35_454
C9 C10 C3' 110.3(6) . .
C9 C10 C3' 121.5(7) 35_454 .
C10 C3' C7 90.0(4) . .
C10 C3' H3' 135.0 . .
C7 C3' H3' 135.0 . .
C2 C8' C5 92.0(4) . .
C2 C8' H8' 134.0 . .
C5 C8' H8' 134.0 . .
C1 O1 Pb1 89.6(5) . .
C1 O2 Pb1 97.0(5) . .
C6 O3 Pb1 94.6(6) . .
C6 O4 Pb1 88.9(6) . .
O2 Pb1 O3 74.1(2) . .
O2 Pb1 O4 108.2(2) . .
O3 Pb1 O4 51.6(2) . .
O2 Pb1 O1 50.35(19) . .
O3 Pb1 O1 106.83(18) . .
O4 Pb1 O1 101.1(2) . .
O2 Pb1 C6 90.9(3) . .
O3 Pb1 C6 25.8(3) . .
O4 Pb1 C6 25.8(3) . .
O1 Pb1 C6 105.1(2) . .
O1W Pb2 O1W 90.0 6_565 .
O1W Pb2 O1W 90.000 6_565 50_654
O1W Pb2 O1W 180.000 . 50_654
O1W Pb2 O1W 90.000 6_565 82_546
O1W Pb2 O1W 90.0 . 82_546
O1W Pb2 O1W 90.000 50_654 82_546
O1W Pb2 O1W 90.0 6_565 57_554
O1W Pb2 O1W 90.0 . 57_554
O1W Pb2 O1W 90.0 50_654 57_554
O1W Pb2 O1W 180.0 82_546 57_554
O1W Pb2 O1W 180.000 6_565 77_545
O1W Pb2 O1W 90.0 . 77_545
O1W Pb2 O1W 90.000 50_654 77_545
O1W Pb2 O1W 90.000 82_546 77_545
O1W Pb2 O1W 90.000 57_554 77_545

loop_
_geom_bond_atom_site_label_1
_geom_bond_atom_site_label_2
_geom_bond_distance
_geom_bond_site_symmetry_2
C1 O1 1.190(9) .
C1 O2 1.316(9) .
C1 C2 1.485(9) .
C2 C3 1.522(9) .
C2 C8' 1.670(7) .
C3 C4 1.535(10) .
C3 H3 0.9300 .
C4 C5 1.390(11) 60_554
C4 C5 1.467(11) .
C5 C4 1.390(11) 78_455
C5 C8' 1.697(7) .
C6 O4 1.246(12) .
C6 O3 1.248(12) .
C6 C7 1.467(11) .
C6 Pb1 2.859(9) .
C7 C8 1.540(10) .
C7 C3' 1.729(8) .
C8 C9 1.471(10) .
C8 H8 0.9300 .
C9 C10 1.428(12) .
C9 C10 1.484(11) 56_455
C10 C9 1.484(11) 35_454
C10 C3' 1.713(8) .
C3' H3' 0.9300 .
C8' H8' 0.9300 .
O1 Pb1 2.690(6) .
O2 Pb1 2.467(6) .
O3 Pb1 2.474(6) .
O4 Pb1 2.597(7) .
O1W Pb2 2.719(12) .
Pb2 O1W 2.719(12) 6_565
Pb2 O1W 2.719(12) 50_654
Pb2 O1W 2.719(12) 82_546
Pb2 O1W 2.719(12) 57_554
Pb2 O1W 2.719(12) 77_545

loop_
_geom_torsion_atom_site_label_1
_geom_torsion_atom_site_label_2
_geom_torsion_atom_site_label_3
_geom_torsion_atom_site_label_4
_geom_torsion
_geom_torsion_site_symmetry_1
_geom_torsion_site_symmetry_4
O1 C1 C2 C3 -177.2(7) . .
O2 C1 C2 C3 5.5(9) . .
O1 C1 C2 C8' 2.9(10) . .
O2 C1 C2 C8' -174.5(5) . .
C1 C2 C3 C4 177.6(6) . .
C8' C2 C3 C4 -2.5(7) . .
C2 C3 C4 C5 -176.0(8) . 60_554
C2 C3 C4 C5 3.5(8) . .
C5 C4 C5 C4 -1.4(16) 60_554 78_455
C3 C4 C5 C4 179.1(5) . 78_455
C5 C4 C5 C8' 176.1(4) 60_554 .
C3 C4 C5 C8' -3.4(9) . .
O4 C6 C7 C8 0.9(14) . .
O3 C6 C7 C8 179.1(8) . .
Pb1 C6 C7 C8 -178(100) . .
O4 C6 C7 C3' -178.0(8) . .
O3 C6 C7 C3' 0.2(13) . .
Pb1 C6 C7 C3' 3(19) . .
C6 C7 C8 C9 -174.2(9) . .
C3' C7 C8 C9 4.7(9) . .
C7 C8 C9 C10 -8.8(12) . .
C7 C8 C9 C10 -176.3(10) . 56_455
C8 C9 C10 C9 -175.0(6) . 35_454
C10 C9 C10 C9 -6(2) 56_455 35_454
C8 C9 C10 C3' 9.8(13) . .
C10 C9 C10 C3' 178.7(5) 56_455 .
C9 C10 C3' C7 -4.7(8) . .
C9 C10 C3' C7 179.6(9) 35_454 .
C6 C7 C3' C10 178.7(8) . .
C8 C7 C3' C10 -0.2(8) . .
C1 C2 C8' C5 -179.3(6) . .
C3 C2 C8' C5 0.8(6) . .
C4 C5 C8' C2 179.0(7) 78_455 .
C4 C5 C8' C2 1.5(6) . .
O2 C1 O1 Pb1 3.1(8) . .
C2 C1 O1 Pb1 -174.1(6) . .
O1 C1 O2 Pb1 -3.4(8) . .
C2 C1 O2 Pb1 174.0(5) . .
O4 C6 O3 Pb1 -2.1(11) . .
C7 C6 O3 Pb1 179.9(8) . .
O3 C6 O4 Pb1 2.0(11) . .
C7 C6 O4 Pb1 -180.0(8) . .
C1 O2 Pb1 O3 130.4(5) . .
C1 O2 Pb1 O4 91.0(5) . .
C1 O2 Pb1 O1 1.6(4) . .
C1 O2 Pb1 C6 110.5(5) . .
C6 O3 Pb1 O2 -128.7(6) . .
C6 O3 Pb1 O4 1.1(6) . .
C6 O3 Pb1 O1 -89.9(6) . .
C6 O4 Pb1 O2 50.1(6) . .
C6 O4 Pb1 O3 -1.0(6) . .
C6 O4 Pb1 O1 101.7(6) . .
C1 O1 Pb1 O2 -1.8(4) . .
C1 O1 Pb1 O3 -53.3(5) . .
C1 O1 Pb1 O4 -106.4(4) . .
C1 O1 Pb1 C6 -80.1(5) . .
O4 C6 Pb1 O2 -133.2(6) . .
O3 C6 Pb1 O2 48.6(6) . .
C7 C6 Pb1 O2 46(19) . .
O4 C6 Pb1 O3 178.1(10) . .
C7 C6 Pb1 O3 -2(18) . .
O3 C6 Pb1 O4 -178.1(10) . .
C7 C6 Pb1 O4 179(100) . .
O4 C6 Pb1 O1 -84.3(6) . .
O3 C6 Pb1 O1 97.6(6) . .
C7 C6 Pb1 O1 95(19) . .

loop_
_platon_squeeze_void_nr
_platon_squeeze_void_average_x
_platon_squeeze_void_average_y
_platon_squeeze_void_average_z
_platon_squeeze_void_volume
_platon_squeeze_void_count_electrons
_platon_squeeze_void_content
1 0.125 0.125 0.125 910 205 ' '
2 0.625 0.125 0.125 910 205 ' '
3 0.375 -0.125 0.375 910 205 ' '
4 0.875 -0.125 0.375 910 205 ' '
5 0.625 0.125 0.625 910 205 ' '
6 0.125 0.125 0.625 910 205 ' '
7 0.875 -0.125 0.875 910 205 ' '
8 0.375 -0.125 0.875 910 205 ' '
9 0.375 0.375 0.375 910 205 ' '
10 0.875 0.375 0.375 910 205 ' '
11 0.375 0.375 0.875 910 205 ' '
12 0.875 0.375 0.875 910 205 ' '
13 0.125 0.625 0.125 910 205 ' '
14 0.625 0.625 0.125 910 205 ' '
15 0.125 0.625 0.625 910 205 ' '
16 0.625 0.625 0.625 910 205 ' '
